data_4075508
loop_
_publ_author_name
'Graham, David V.'
'Hevia, Eva'
'Kennedy, Alan R.'
'Mulvey, Robert E.'

_publ_section_title
;
 Lithium Dimethyl(amido)zinc Complexes:&#x00A0; Contrasting Zincate (Amido
 = TMP) and Inverse Zincate (Amido = HMDS) Structures on Addition of TMEDA
;
_journal_issue 14
_journal_name_full Organometallics
_journal_page_first 3297
_journal_paper_doi 10.1021/om060334i
_journal_volume 25
_journal_year 2006
_chemical_formula_sum 'C17 H40 Li N3 Zn'
_chemical_formula_weight 358.83
_chemical_name_systematic
;
 ?
;
_space_group_IT_number 61
_symmetry_cell_setting orthorhombic
_symmetry_space_group_name_Hall '-P 2ac 2ab'
_symmetry_space_group_name_H-M 'P b c a'
_atom_sites_solution_hydrogens geom
_atom_sites_solution_primary direct
_atom_sites_solution_secondary difmap
_audit_creation_method SHELXL-97
_cell_angle_alpha 90.00
_cell_angle_beta 90.00
_cell_angle_gamma 90.00
_cell_formula_units_Z 8
_cell_length_a 15.4404(4)
_cell_length_b 14.5893(5)
_cell_length_c 18.4586(5)
_cell_measurement_reflns_used 5265
_cell_measurement_temperature 123(2)
_cell_measurement_theta_max 27.48
_cell_measurement_theta_min 1.00
_cell_volume 4158.1(2)
_computing_structure_refinement 'SHELXL-97 (Sheldrick, 1997)'
_diffrn_ambient_temperature 123(2)
_diffrn_measured_fraction_theta_full 0.999
_diffrn_measured_fraction_theta_max 0.999
_diffrn_measurement_device_type 'Nonius Kappa CCD'
_diffrn_measurement_method 'Omega and Phi scans'
_diffrn_radiation_monochromator graphite
_diffrn_radiation_source 'fine-focus sealed tube'
_diffrn_radiation_type MoK\a
_diffrn_radiation_wavelength 0.71073
_diffrn_reflns_av_R_equivalents 0.0686
_diffrn_reflns_av_sigmaI/netI 0.0789
_diffrn_reflns_limit_h_max 20
_diffrn_reflns_limit_h_min -20
_diffrn_reflns_limit_k_max 18
_diffrn_reflns_limit_k_min -18
_diffrn_reflns_limit_l_max 23
_diffrn_reflns_limit_l_min -23
_diffrn_reflns_number 38776
_diffrn_reflns_theta_full 27.47
_diffrn_reflns_theta_max 27.47
_diffrn_reflns_theta_min 2.21
_exptl_absorpt_coefficient_mu 1.182
_exptl_absorpt_correction_type none
_exptl_crystal_colour colourless
_exptl_crystal_density_diffrn 1.146
_exptl_crystal_density_method 'not measured'
_exptl_crystal_description Block
_exptl_crystal_F_000 1568
_exptl_crystal_size_max 0.4
_exptl_crystal_size_mid 0.3
_exptl_crystal_size_min 0.3
_refine_diff_density_max 0.321
_refine_diff_density_min -0.316
_refine_diff_density_rms 0.068
_refine_ls_extinction_method none
_refine_ls_goodness_of_fit_ref 1.006
_refine_ls_hydrogen_treatment mixed
_refine_ls_matrix_type full
_refine_ls_number_parameters 211
_refine_ls_number_reflns 4757
_refine_ls_number_restraints 0
_refine_ls_restrained_S_all 1.006
_refine_ls_R_factor_all 0.1020
_refine_ls_R_factor_gt 0.0414
_refine_ls_shift/su_max 0.001
_refine_ls_shift/su_mean 0.000
_refine_ls_structure_factor_coef Fsqd
_refine_ls_weighting_details 'calc w=1/[\s^2^(Fo^2^)+(0.0262P)^2^+1.7339P] where P=(Fo^2^+2Fc^2^)/3'
_refine_ls_weighting_scheme calc
_refine_ls_wR_factor_gt 0.0664
_refine_ls_wR_factor_ref 0.0806
_reflns_number_gt 2833
_reflns_number_total 4757
_reflns_threshold_expression >2sigma(I)
_cod_data_source_file om060334isi20060413_102906.cif
_cod_data_source_block dvgrem129
_cod_depositor_comments
;
The following automatic conversions were performed:

'_symmetry_cell_setting' value 'Orthorhombic' changed to
'orthorhombic' according to
/home/saulius/struct/CIF-dictionaries/cif_core.dic dictionary named
'cif_core.dic' version 2.4.1 from 2010-06-29.

Automatic conversion script
Id: cif_fix_values 1715 2011-07-08 13:25:40Z adriana 
;
_cod_original_sg_symbol_H-M Pbca
_cod_database_code 4075508

loop_
_symmetry_equiv_pos_as_xyz
'x, y, z'
'-x+1/2, -y, z+1/2'
'x+1/2, -y+1/2, -z'
'-x, y+1/2, -z+1/2'
'-x, -y, -z'
'x-1/2, y, -z-1/2'
'-x-1/2, y-1/2, z'
'x, -y-1/2, z-1/2'

loop_
_atom_site_label
_atom_site_type_symbol
_atom_site_fract_x
_atom_site_fract_y
_atom_site_fract_z
_atom_site_U_iso_or_equiv
_atom_site_adp_type
_atom_site_occupancy
_atom_site_symmetry_multiplicity
_atom_site_calc_flag
_atom_site_refinement_flags
Li1 Li 0.2751(2) 0.3460(3) 0.0668(2) 0.0252(10) Uani 1 1 d .
Zn1 Zn 0.373179(17) 0.228411(19) 0.147795(14) 0.02270(9) Uani 1 1 d .
N1 N 0.32388(11) 0.35582(13) 0.16949(10) 0.0182(5) Uani 1 1 d .
N2 N 0.31642(12) 0.39910(14) -0.03854(10) 0.0226(5) Uani 1 1 d .
N3 N 0.14116(12) 0.34972(14) 0.02094(10) 0.0246(5) Uani 1 1 d .
C1 C 0.25754(14) 0.35038(18) 0.22793(12) 0.0226(6) Uani 1 1 d .
C2 C 0.29941(16) 0.33886(19) 0.30318(12) 0.0282(7) Uani 1 1 d .
H2A H 0.2537 0.3424 0.3407 0.034 Uiso 1 1 calc R
H2B H 0.3263 0.2774 0.3062 0.034 Uiso 1 1 calc R
C3 C 0.36764(15) 0.41103(18) 0.31875(13) 0.0296(6) Uani 1 1 d .
H3A H 0.3955 0.3982 0.3660 0.036 Uiso 1 1 calc R
H3B H 0.3402 0.4722 0.3214 0.036 Uiso 1 1 calc R
C4 C 0.43540(15) 0.41026(18) 0.25908(12) 0.0243(6) Uani 1 1 d .
H4A H 0.4674 0.3515 0.2608 0.029 Uiso 1 1 calc R
H4B H 0.4774 0.4603 0.2679 0.029 Uiso 1 1 calc R
C5 C 0.39569(14) 0.42224(17) 0.18314(13) 0.0209(6) Uani 1 1 d .
C6 C 0.46652(15) 0.40211(19) 0.12731(13) 0.0296(6) Uani 1 1 d .
H6A H 0.4429 0.4096 0.0784 0.044 Uiso 1 1 calc R
H6B H 0.4872 0.3391 0.1336 0.044 Uiso 1 1 calc R
H6C H 0.5148 0.4448 0.1343 0.044 Uiso 1 1 calc R
C7 C 0.36883(16) 0.52330(17) 0.17189(14) 0.0323(6) Uani 1 1 d .
H7A H 0.3437 0.5307 0.1235 0.049 Uiso 1 1 calc R
H7B H 0.4199 0.5628 0.1765 0.049 Uiso 1 1 calc R
H7C H 0.3259 0.5405 0.2086 0.049 Uiso 1 1 calc R
C8 C 0.20256(15) 0.26552(19) 0.21313(14) 0.0328(7) Uani 1 1 d .
H8A H 0.1751 0.2711 0.1654 0.049 Uiso 1 1 calc R
H8B H 0.1577 0.2600 0.2505 0.049 Uiso 1 1 calc R
H8C H 0.2395 0.2109 0.2140 0.049 Uiso 1 1 calc R
C9 C 0.19519(15) 0.43344(19) 0.22986(14) 0.0321(7) Uani 1 1 d .
H9A H 0.1685 0.4414 0.1821 0.048 Uiso 1 1 calc R
H9B H 0.2277 0.4889 0.2426 0.048 Uiso 1 1 calc R
H9C H 0.1500 0.4227 0.2661 0.048 Uiso 1 1 calc R
C10 C 0.45303(18) 0.15615(19) 0.21069(15) 0.0399(8) Uani 1 1 d .
H10A H 0.4672 0.1918 0.2541 0.060 Uiso 0.50 1 calc PR
H10B H 0.5063 0.1424 0.1839 0.060 Uiso 0.50 1 calc PR
H10C H 0.4248 0.0988 0.2250 0.060 Uiso 0.50 1 calc PR
H10D H 0.4650 0.0968 0.1879 0.060 Uiso 0.50 1 calc PR
H10E H 0.4259 0.1462 0.2581 0.060 Uiso 0.50 1 calc PR
H10F H 0.5074 0.1899 0.2170 0.060 Uiso 0.50 1 calc PR
C11 C 0.3286(2) 0.1778(2) 0.05228(16) 0.0321(7) Uani 1 1 d .
C12 C 0.24102(15) 0.37239(18) -0.08272(12) 0.0282(6) Uani 1 1 d .
H12A H 0.2422 0.3052 -0.0903 0.034 Uiso 1 1 calc R
H12B H 0.2454 0.4021 -0.1308 0.034 Uiso 1 1 calc R
C13 C 0.15565(15) 0.39864(19) -0.04831(12) 0.0283(6) Uani 1 1 d .
H13A H 0.1549 0.4655 -0.0394 0.034 Uiso 1 1 calc R
H13B H 0.1079 0.3841 -0.0822 0.034 Uiso 1 1 calc R
C14 C 0.39456(16) 0.35841(19) -0.07144(13) 0.0324(7) Uani 1 1 d .
H14A H 0.4455 0.3753 -0.0427 0.049 Uiso 1 1 calc R
H14B H 0.4013 0.3814 -0.1210 0.049 Uiso 1 1 calc R
H14C H 0.3887 0.2915 -0.0724 0.049 Uiso 1 1 calc R
C15 C 0.32675(16) 0.49950(18) -0.03876(14) 0.0316(7) Uani 1 1 d .
H15A H 0.3770 0.5163 -0.0092 0.047 Uiso 1 1 calc R
H15B H 0.2746 0.5281 -0.0187 0.047 Uiso 1 1 calc R
H15C H 0.3356 0.5208 -0.0886 0.047 Uiso 1 1 calc R
C16 C 0.10961(17) 0.25651(19) 0.00590(16) 0.0406(8) Uani 1 1 d .
H16A H 0.1003 0.2240 0.0517 0.061 Uiso 1 1 calc R
H16B H 0.1526 0.2235 -0.0232 0.061 Uiso 1 1 calc R
H16C H 0.0549 0.2599 -0.0208 0.061 Uiso 1 1 calc R
C17 C 0.07314(15) 0.3990(2) 0.06196(14) 0.0368(7) Uani 1 1 d .
H17A H 0.0928 0.4614 0.0725 0.055 Uiso 1 1 calc R
H17B H 0.0616 0.3666 0.1075 0.055 Uiso 1 1 calc R
H17C H 0.0200 0.4015 0.0330 0.055 Uiso 1 1 calc R
H11A H 0.2956(17) 0.211(2) 0.0174(16) 0.051(9) Uiso 1 1 d .
H11B H 0.2943(18) 0.129(2) 0.0646(14) 0.047(9) Uiso 1 1 d .
H11C H 0.374(2) 0.152(2) 0.0239(19) 0.080(12) Uiso 1 1 d .

loop_
_atom_site_aniso_label
_atom_site_aniso_U_11
_atom_site_aniso_U_22
_atom_site_aniso_U_33
_atom_site_aniso_U_23
_atom_site_aniso_U_13
_atom_site_aniso_U_12
Li1 0.023(2) 0.031(3) 0.021(2) 0.001(2) -0.0026(18) 0.000(2)
Zn1 0.02404(15) 0.01862(16) 0.02544(15) -0.00065(14) -0.00118(14) 0.00170(14)
N1 0.0159(10) 0.0189(12) 0.0196(10) -0.0023(9) 0.0010(8) -0.0014(9)
N2 0.0216(11) 0.0242(12) 0.0219(11) -0.0014(10) 0.0030(9) 0.0029(10)
N3 0.0192(11) 0.0312(13) 0.0234(11) -0.0017(10) -0.0010(9) -0.0019(10)
C1 0.0184(13) 0.0296(16) 0.0197(12) -0.0007(13) 0.0001(11) 0.0002(12)
C2 0.0288(14) 0.0372(18) 0.0187(13) 0.0019(13) 0.0047(11) 0.0050(13)
C3 0.0335(15) 0.0343(17) 0.0211(12) -0.0068(12) -0.0097(13) 0.0116(14)
C4 0.0217(13) 0.0223(16) 0.0291(14) -0.0032(12) -0.0070(11) 0.0008(12)
C5 0.0187(13) 0.0196(15) 0.0244(13) -0.0016(12) -0.0015(10) -0.0014(10)
C6 0.0242(14) 0.0328(17) 0.0317(14) 0.0014(13) 0.0024(11) -0.0076(12)
C7 0.0325(15) 0.0246(15) 0.0399(15) -0.0007(13) -0.0075(13) -0.0025(13)
C8 0.0209(13) 0.0436(18) 0.0339(15) 0.0013(15) 0.0057(11) -0.0079(14)
C9 0.0209(14) 0.0470(19) 0.0284(14) -0.0050(14) -0.0016(12) 0.0056(13)
C10 0.0431(17) 0.0329(18) 0.0437(18) 0.0012(15) -0.0070(14) 0.0117(14)
C11 0.0385(18) 0.0258(18) 0.0320(16) -0.0029(15) -0.0013(15) -0.0025(16)
C12 0.0308(15) 0.0343(18) 0.0195(13) 0.0009(13) -0.0018(11) 0.0019(13)
C13 0.0240(13) 0.0391(17) 0.0217(13) 0.0003(13) -0.0051(11) 0.0029(12)
C14 0.0296(15) 0.0426(18) 0.0249(14) -0.0016(13) 0.0073(12) 0.0088(13)
C15 0.0339(16) 0.0293(17) 0.0316(15) 0.0055(14) 0.0059(13) 0.0007(13)
C16 0.0379(18) 0.043(2) 0.0409(17) 0.0011(14) -0.0078(13) -0.0127(14)
C17 0.0207(14) 0.058(2) 0.0314(15) 0.0011(15) -0.0006(12) 0.0046(14)

loop_
_atom_type_symbol
_atom_type_description
_atom_type_scat_dispersion_real
_atom_type_scat_dispersion_imag
_atom_type_scat_source
Li Li -0.0003 0.0001 'International Tables Vol C Tables 4.2.6.8 and 6.1.1.4'
Zn Zn 0.2839 1.4301 'International Tables Vol C Tables 4.2.6.8 and 6.1.1.4'
N N 0.0061 0.0033 'International Tables Vol C Tables 4.2.6.8 and 6.1.1.4'
C C 0.0033 0.0016 'International Tables Vol C Tables 4.2.6.8 and 6.1.1.4'
H H 0.0000 0.0000 'International Tables Vol C Tables 4.2.6.8 and 6.1.1.4'

loop_
_geom_angle_atom_site_label_1
_geom_angle_atom_site_label_2
_geom_angle_atom_site_label_3
_geom_angle
N1 Li1 N2 133.8(2)
N1 Li1 N3 133.6(2)
N2 Li1 N3 85.66(15)
N1 Li1 C11 92.57(17)
N2 Li1 C11 98.60(18)
N3 Li1 C11 106.07(18)
N1 Li1 Zn1 48.16(10)
N2 Li1 Zn1 123.15(17)
N3 Li1 Zn1 137.28(19)
C11 Li1 Zn1 44.67(9)
N1 Li1 H11A 113.4(8)
N2 Li1 H11A 84.5(8)
N3 Li1 H11A 89.8(8)
C11 Li1 H11A 20.8(8)
Zn1 Li1 H11A 65.5(8)
C10 Zn1 C11 121.50(13)
C10 Zn1 N1 126.55(10)
C11 Zn1 N1 111.93(11)
C10 Zn1 Li1 172.93(12)
C11 Zn1 Li1 64.27(13)
N1 Zn1 Li1 48.03(10)
C1 N1 C5 115.01(18)
C1 N1 Li1 114.48(17)
C5 N1 Li1 118.36(18)
C1 N1 Zn1 110.41(14)
C5 N1 Zn1 110.23(13)
Li1 N1 Zn1 83.81(14)
C15 N2 C12 110.29(19)
C15 N2 C14 108.08(19)
C12 N2 C14 108.16(18)
C15 N2 Li1 112.69(19)
C12 N2 Li1 99.68(17)
C14 N2 Li1 117.50(18)
C16 N3 C13 109.4(2)
C16 N3 C17 108.1(2)
C13 N3 C17 108.33(19)
C16 N3 Li1 110.83(19)
C13 N3 Li1 101.47(17)
C17 N3 Li1 118.30(18)
N1 C1 C8 107.23(19)
N1 C1 C2 111.71(18)
C8 C1 C2 107.8(2)
N1 C1 C9 113.7(2)
C8 C1 C9 107.06(19)
C2 C1 C9 109.0(2)
C3 C2 C1 112.7(2)
C3 C2 H2A 109.0
C1 C2 H2A 109.0
C3 C2 H2B 109.0
C1 C2 H2B 109.0
H2A C2 H2B 107.8
C2 C3 C4 109.6(2)
C2 C3 H3A 109.7
C4 C3 H3A 109.7
C2 C3 H3B 109.7
C4 C3 H3B 109.7
H3A C3 H3B 108.2
C3 C4 C5 112.63(18)
C3 C4 H4A 109.1
C5 C4 H4A 109.1
C3 C4 H4B 109.1
C5 C4 H4B 109.1
H4A C4 H4B 107.8
N1 C5 C6 106.99(18)
N1 C5 C4 112.05(19)
C6 C5 C4 107.84(18)
N1 C5 C7 113.39(18)
C6 C5 C7 106.5(2)
C4 C5 C7 109.7(2)
C5 C6 H6A 109.5
C5 C6 H6B 109.5
H6A C6 H6B 109.5
C5 C6 H6C 109.5
H6A C6 H6C 109.5
H6B C6 H6C 109.5
C5 C7 H7A 109.5
C5 C7 H7B 109.5
H7A C7 H7B 109.5
C5 C7 H7C 109.5
H7A C7 H7C 109.5
H7B C7 H7C 109.5
C1 C8 H8A 109.5
C1 C8 H8B 109.5
H8A C8 H8B 109.5
C1 C8 H8C 109.5
H8A C8 H8C 109.5
H8B C8 H8C 109.5
C1 C9 H9A 109.5
C1 C9 H9B 109.5
H9A C9 H9B 109.5
C1 C9 H9C 109.5
H9A C9 H9C 109.5
H9B C9 H9C 109.5
Zn1 C10 H10A 109.5
Zn1 C10 H10B 109.5
H10A C10 H10B 109.5
Zn1 C10 H10C 109.5
H10A C10 H10C 109.5
H10B C10 H10C 109.5
Zn1 C10 H10D 109.5
H10A C10 H10D 141.1
H10B C10 H10D 56.3
H10C C10 H10D 56.3
Zn1 C10 H10E 109.5
H10A C10 H10E 56.3
H10B C10 H10E 141.1
H10C C10 H10E 56.3
H10D C10 H10E 109.5
Zn1 C10 H10F 109.5
H10A C10 H10F 56.3
H10B C10 H10F 56.3
H10C C10 H10F 141.1
H10D C10 H10F 109.5
H10E C10 H10F 109.5
Zn1 C11 Li1 71.05(12)
Zn1 C11 H11A 125.4(17)
Li1 C11 H11A 54.4(17)
Zn1 C11 H11B 105.3(17)
Li1 C11 H11B 121.6(17)
H11A C11 H11B 105(2)
Zn1 C11 H11C 112(2)
Li1 C11 H11C 132(2)
H11A C11 H11C 103(3)
H11B C11 H11C 105(3)
N2 C12 C13 112.89(19)
N2 C12 H12A 109.0
C13 C12 H12A 109.0
N2 C12 H12B 109.0
C13 C12 H12B 109.0
H12A C12 H12B 107.8
N3 C13 C12 111.8(2)
N3 C13 H13A 109.2
C12 C13 H13A 109.2
N3 C13 H13B 109.2
C12 C13 H13B 109.2
H13A C13 H13B 107.9
N2 C14 H14A 109.5
N2 C14 H14B 109.5
H14A C14 H14B 109.5
N2 C14 H14C 109.5
H14A C14 H14C 109.5
H14B C14 H14C 109.5
N2 C15 H15A 109.5
N2 C15 H15B 109.5
H15A C15 H15B 109.5
N2 C15 H15C 109.5
H15A C15 H15C 109.5
H15B C15 H15C 109.5
N3 C16 H16A 109.5
N3 C16 H16B 109.5
H16A C16 H16B 109.5
N3 C16 H16C 109.5
H16A C16 H16C 109.5
H16B C16 H16C 109.5
N3 C17 H17A 109.5
N3 C17 H17B 109.5
H17A C17 H17B 109.5
N3 C17 H17C 109.5
H17A C17 H17C 109.5
H17B C17 H17C 109.5

loop_
_geom_bond_atom_site_label_1
_geom_bond_atom_site_label_2
_geom_bond_distance
Li1 N1 2.044(4)
Li1 N2 2.188(4)
Li1 N3 2.236(4)
Li1 C11 2.603(5)
Li1 Zn1 2.733(4)
Li1 H11A 2.19(3)
Zn1 C10 1.995(3)
Zn1 C11 2.032(3)
Zn1 N1 2.0482(19)
N1 C1 1.490(3)
N1 C5 1.494(3)
N2 C15 1.473(3)
N2 C12 1.474(3)
N2 C14 1.475(3)
N3 C16 1.471(3)
N3 C13 1.481(3)
N3 C17 1.481(3)
C1 C8 1.526(3)
C1 C2 1.541(3)
C1 C9 1.548(3)
C2 C3 1.517(3)
C2 H2A 0.9900
C2 H2B 0.9900
C3 C4 1.519(3)
C3 H3A 0.9900
C3 H3B 0.9900
C4 C5 1.540(3)
C4 H4A 0.9900
C4 H4B 0.9900
C5 C6 1.531(3)
C5 C7 1.546(3)
C6 H6A 0.9800
C6 H6B 0.9800
C6 H6C 0.9800
C7 H7A 0.9800
C7 H7B 0.9800
C7 H7C 0.9800
C8 H8A 0.9800
C8 H8B 0.9800
C8 H8C 0.9800
C9 H9A 0.9800
C9 H9B 0.9800
C9 H9C 0.9800
C10 H10A 0.9800
C10 H10B 0.9800
C10 H10C 0.9800
C10 H10D 0.9800
C10 H10E 0.9800
C10 H10F 0.9800
C11 H11A 0.96(3)
C11 H11B 0.92(3)
C11 H11C 0.96(3)
C12 C13 1.513(3)
C12 H12A 0.9900
C12 H12B 0.9900
C13 H13A 0.9900
C13 H13B 0.9900
C14 H14A 0.9800
C14 H14B 0.9800
C14 H14C 0.9800
C15 H15A 0.9800
C15 H15B 0.9800
C15 H15C 0.9800
C16 H16A 0.9800
C16 H16B 0.9800
C16 H16C 0.9800
C17 H17A 0.9800
C17 H17B 0.9800
C17 H17C 0.9800

loop_
_geom_torsion_atom_site_label_1
_geom_torsion_atom_site_label_2
_geom_torsion_atom_site_label_3
_geom_torsion_atom_site_label_4
_geom_torsion
N1 Li1 Zn1 C10 -41.9(10)
N2 Li1 Zn1 C10 79.7(10)
N3 Li1 Zn1 C10 -155.3(8)
C11 Li1 Zn1 C10 145.7(9)
N1 Li1 Zn1 C11 172.34(17)
N2 Li1 Zn1 C11 -66.0(2)
N3 Li1 Zn1 C11 59.0(3)
N2 Li1 Zn1 N1 121.6(3)
N3 Li1 Zn1 N1 -113.3(3)
C11 Li1 Zn1 N1 -172.34(17)
N2 Li1 N1 C1 151.2(3)
N3 Li1 N1 C1 10.9(4)
C11 Li1 N1 C1 -104.25(19)
Zn1 Li1 N1 C1 -109.64(18)
N2 Li1 N1 C5 10.6(4)
N3 Li1 N1 C5 -129.7(3)
C11 Li1 N1 C5 115.06(19)
Zn1 Li1 N1 C5 109.68(17)
N2 Li1 N1 Zn1 -99.1(3)
N3 Li1 N1 Zn1 120.6(3)
C11 Li1 N1 Zn1 5.38(12)
C10 Zn1 N1 C1 -72.03(18)
C11 Zn1 N1 C1 106.42(17)
Li1 Zn1 N1 C1 113.85(19)
C10 Zn1 N1 C5 56.14(19)
C11 Zn1 N1 C5 -125.42(16)
Li1 Zn1 N1 C5 -117.98(19)
C10 Zn1 N1 Li1 174.12(15)
C11 Zn1 N1 Li1 -7.44(16)
N1 Li1 N2 C15 -55.9(4)
N3 Li1 N2 C15 96.51(19)
C11 Li1 N2 C15 -157.86(17)
Zn1 Li1 N2 C15 -117.3(2)
N1 Li1 N2 C12 -172.8(3)
N3 Li1 N2 C12 -20.40(19)
C11 Li1 N2 C12 85.22(18)
Zn1 Li1 N2 C12 125.7(2)
N1 Li1 N2 C14 70.8(4)
N3 Li1 N2 C14 -136.84(19)
C11 Li1 N2 C14 -31.2(2)
Zn1 Li1 N2 C14 9.3(3)
N1 Li1 N3 C16 -99.9(3)
N2 Li1 N3 C16 107.7(2)
C11 Li1 N3 C16 10.0(2)
Zn1 Li1 N3 C16 -28.9(3)
N1 Li1 N3 C13 144.0(3)
N2 Li1 N3 C13 -8.5(2)
C11 Li1 N3 C13 -106.2(2)
Zn1 Li1 N3 C13 -145.0(2)
N1 Li1 N3 C17 25.7(4)
N2 Li1 N3 C17 -126.7(2)
C11 Li1 N3 C17 135.5(2)
Zn1 Li1 N3 C17 96.7(3)
C5 N1 C1 C8 -167.25(19)
Li1 N1 C1 C8 50.7(3)
Zn1 N1 C1 C8 -41.7(2)
C5 N1 C1 C2 -49.3(3)
Li1 N1 C1 C2 168.7(2)
Zn1 N1 C1 C2 76.2(2)
C5 N1 C1 C9 74.6(2)
Li1 N1 C1 C9 -67.4(3)
Zn1 N1 C1 C9 -159.90(16)
N1 C1 C2 C3 52.6(3)
C8 C1 C2 C3 170.2(2)
C9 C1 C2 C3 -73.9(3)
C1 C2 C3 C4 -55.4(3)
C2 C3 C4 C5 54.9(3)
C1 N1 C5 C6 167.09(19)
Li1 N1 C5 C6 -52.4(3)
Zn1 N1 C5 C6 41.5(2)
C1 N1 C5 C4 49.1(3)
Li1 N1 C5 C4 -170.42(19)
Zn1 N1 C5 C4 -76.51(19)
C1 N1 C5 C7 -75.8(2)
Li1 N1 C5 C7 64.7(3)
Zn1 N1 C5 C7 158.61(16)
C3 C4 C5 N1 -51.8(3)
C3 C4 C5 C6 -169.3(2)
C3 C4 C5 C7 75.0(3)
C10 Zn1 C11 Li1 -175.33(14)
N1 Zn1 C11 Li1 6.13(13)
N1 Li1 C11 Zn1 -5.71(13)
N2 Li1 C11 Zn1 129.32(16)
N3 Li1 C11 Zn1 -142.75(18)
C15 N2 C12 C13 -70.3(3)
C14 N2 C12 C13 171.7(2)
Li1 N2 C12 C13 48.4(2)
C16 N3 C13 C12 -80.2(2)
C17 N3 C13 C12 162.2(2)
Li1 N3 C13 C12 36.9(2)
N2 C12 C13 N3 -63.9(3)
